data_7014937
loop_
_publ_author_name
'Drouin, Fr\'ed\'eric'
'Whitehorne, Todd J. J.'
'Schaper, Frank'

_publ_section_title
;
 Nacnac(Bn)MgOtBu: a diketiminate-based catalyst for the polymerisation
 of rac-lactide with slight isotactic preference.
;
_journal_issue 6
_journal_name_full 'Dalton transactions (Cambridge, England : 2003)'
_journal_page_first 1396
_journal_page_last 1400
_journal_paper_doi 10.1039/c0dt01294g
_journal_volume 40
_journal_year 2011
_chemical_compound_source 'Synthesized by the authors. See text'
_chemical_formula_moiety 'C38 H42 Mg N4'
_chemical_formula_sum 'C38 H42 Mg N4'
_chemical_formula_weight 579.07
_chemical_name_systematic
;
?
;
_space_group_IT_number 2
_symmetry_cell_setting triclinic
_symmetry_space_group_name_Hall '-P 1'
_symmetry_space_group_name_H-M 'P -1'
_atom_sites_solution_hydrogens geom
_atom_sites_solution_primary direct
_atom_sites_solution_secondary difmap
_audit_creation_method SHELXL-97
_cell_angle_alpha 93.896(2)
_cell_angle_beta 104.356(2)
_cell_angle_gamma 93.280(2)
_cell_formula_units_Z 2
_cell_length_a 9.4576(4)
_cell_length_b 11.4589(5)
_cell_length_c 15.3668(7)
_cell_measurement_reflns_used 10543
_cell_measurement_temperature 150
_cell_measurement_theta_max 71.69
_cell_measurement_theta_min 3.88
_cell_volume 1604.89(12)
_computing_cell_refinement 'SAINT V7.68A(Bruker AXS, 2009)'
_computing_data_collection 'APEX2 (Bruker AXS, 2009)'
_computing_data_reduction 'SAINT V7.68A(Bruker AXS, 2009)'
_computing_molecular_graphics 'SHELXTL v6.12 (Bruker AXS, 2001)'
_computing_publication_material 'UdMX (Maris, 2004)'
_computing_structure_refinement 'SHELXL97 (Sheldrick, 2008)'
_computing_structure_solution 'SHELXS97 (Sheldrick, 2008)'
_diffrn_ambient_temperature 150
_diffrn_detector_area_resol_mean 5.5
_diffrn_measured_fraction_theta_full 0.958
_diffrn_measured_fraction_theta_max 0.958
_diffrn_measurement_device_type 'Bruker Smart 6000'
_diffrn_measurement_method \w
_diffrn_radiation_monochromator 'Montel 200 optics'
_diffrn_radiation_source 'Rotating Anode'
_diffrn_radiation_type CuK\a
_diffrn_radiation_wavelength 1.54178
_diffrn_reflns_av_R_equivalents 0.034
_diffrn_reflns_av_sigmaI/netI 0.0264
_diffrn_reflns_limit_h_max 11
_diffrn_reflns_limit_h_min -11
_diffrn_reflns_limit_k_max 14
_diffrn_reflns_limit_k_min -13
_diffrn_reflns_limit_l_max 16
_diffrn_reflns_limit_l_min -18
_diffrn_reflns_number 21156
_diffrn_reflns_theta_full 72.63
_diffrn_reflns_theta_max 72.63
_diffrn_reflns_theta_min 2.98
_exptl_absorpt_coefficient_mu 0.716
_exptl_absorpt_correction_T_max 0.8918
_exptl_absorpt_correction_T_min 0.5525
_exptl_absorpt_correction_type multi-scan
_exptl_absorpt_process_details 'Sadabs (Sheldrick, 1996)'
_exptl_crystal_colour Colorless
_exptl_crystal_density_diffrn 1.198
_exptl_crystal_density_method 'not measured'
_exptl_crystal_description Block
_exptl_crystal_F_000 620
_exptl_crystal_size_max 0.24
_exptl_crystal_size_mid 0.16
_exptl_crystal_size_min 0.16
_refine_diff_density_max 0.277
_refine_diff_density_min -0.311
_refine_diff_density_rms 0.045
_refine_ls_extinction_coef 0.0048(5)
_refine_ls_extinction_expression Fc^*^=kFc[1+0.001xFc^2^\l^3^/sin(2\q)]^-1/4^
_refine_ls_extinction_method SHELXL
_refine_ls_goodness_of_fit_ref 1.031
_refine_ls_hydrogen_treatment refall
_refine_ls_matrix_type full
_refine_ls_number_parameters 557
_refine_ls_number_reflns 6109
_refine_ls_number_restraints 0
_refine_ls_restrained_S_all 1.031
_refine_ls_R_factor_all 0.0440
_refine_ls_R_factor_gt 0.0391
_refine_ls_shift/su_max 0.000
_refine_ls_shift/su_mean 0.000
_refine_ls_structure_factor_coef Fsqd
_refine_ls_weighting_details 'calc w=1/[\s^2^(Fo^2^)+(0.0842P)^2^+0.0323P] where P=(Fo^2^+2Fc^2^)/3'
_refine_ls_weighting_scheme calc
_refine_ls_wR_factor_gt 0.1112
_refine_ls_wR_factor_ref 0.1149
_reflns_number_gt 5282
_reflns_number_total 6109
_reflns_threshold_expression I>2\s(I)
_cod_data_source_file C0DT01294G.TXT
_cod_data_source_block toddw6
_cod_depositor_comments
;
The following automatic conversions were performed:
'_symmetry_cell_setting' value 'Triclinic' changed to 'triclinic'
according to '/home/saulius/struct/CIF-dictionaries/cif_core.dic'
dictionary named 'cif_core.dic' version 2.4.1 from
2010-06-29.

'_geom_bond_publ_flag' value 'Y' changed to 'y' according to
'/home/saulius/struct/CIF-dictionaries/cif_core.dic' dictionary named
'cif_core.dic' version 2.4.1 from 2010-06-29 (48
times).

'_geom_angle_publ_flag' value 'Y' changed to 'y' according to
'/home/saulius/struct/CIF-dictionaries/cif_core.dic' dictionary named
'cif_core.dic' version 2.4.1 from 2010-06-29 (68
times).

'_geom_torsion_publ_flag' value 'Y' changed to 'y' according to
'/home/saulius/struct/CIF-dictionaries/cif_core.dic' dictionary named
'cif_core.dic' version 2.4.1 from 2010-06-29 (96 times).

Automatic conversion script
Id: cif_fix_enum 1555 2011-01-17 13:19:09Z saulius 
;
_cod_original_sg_symbol_H-M P-1
_cod_database_code 7014937

loop_
_symmetry_equiv_pos_as_xyz
'x, y, z'
'-x, -y, -z'

loop_
_atom_site_label
_atom_site_type_symbol
_atom_site_fract_x
_atom_site_fract_y
_atom_site_fract_z
_atom_site_U_iso_or_equiv
_atom_site_adp_type
_atom_site_occupancy
_atom_site_symmetry_multiplicity
_atom_site_calc_flag
_atom_site_refinement_flags
_atom_site_disorder_assembly
_atom_site_disorder_group
Mg1 Mg 0.11464(4) 0.15958(3) 0.23688(3) 0.02059(12) Uani 1 1 d . . .
N1 N 0.01335(10) 0.16521(8) 0.10378(7) 0.0214(2) Uani 1 1 d . . .
N2 N 0.29538(11) 0.09048(8) 0.21164(7) 0.0233(2) Uani 1 1 d . . .
C1 C 0.19702(17) 0.41665(12) 0.47609(10) 0.0345(3) Uani 1 1 d . . .
H1A H 0.145(2) 0.4843(17) 0.4555(13) 0.061(6) Uiso 1 1 d . . .
H1B H 0.299(2) 0.4442(15) 0.4858(11) 0.041(4) Uiso 1 1 d . . .
H1C H 0.181(2) 0.4046(17) 0.5344(14) 0.059(6) Uiso 1 1 d . . .
C2 C 0.14419(13) 0.31096(10) 0.40772(8) 0.0247(3) Uani 1 1 d . . .
C3 C 0.05576(13) 0.22461(11) 0.43520(8) 0.0254(3) Uani 1 1 d . . .
H3 H 0.0436(16) 0.2399(12) 0.4940(10) 0.027(4) Uiso 1 1 d . . .
N3 N 0.17669(11) 0.30393(8) 0.32840(7) 0.0232(2) Uani 1 1 d . . .
C4 C -0.03016(12) 0.12606(10) 0.38554(8) 0.0233(2) Uani 1 1 d . . .
N4 N -0.02534(11) 0.08704(8) 0.30295(7) 0.0226(2) Uani 1 1 d . . .
C5 C -0.13846(15) 0.06802(12) 0.43021(10) 0.0308(3) Uani 1 1 d . . .
H5A H -0.2386(19) 0.0850(15) 0.3981(12) 0.044(5) Uiso 1 1 d . . .
H5B H -0.1172(18) 0.0973(15) 0.4926(12) 0.040(4) Uiso 1 1 d . . .
H5C H -0.1388(16) -0.0180(14) 0.4257(10) 0.031(4) Uiso 1 1 d . . .
C6 C -0.13299(14) -0.00865(11) 0.25567(9) 0.0259(3) Uani 1 1 d . . .
H6A H -0.1403(17) -0.0087(13) 0.1896(11) 0.033(4) Uiso 1 1 d . . .
H6B H -0.2307(17) 0.0035(13) 0.2603(10) 0.029(4) Uiso 1 1 d . . .
C7 C -0.09860(13) -0.13226(10) 0.27905(8) 0.0237(3) Uani 1 1 d . . .
C8 C 0.04234(15) -0.16256(12) 0.31604(9) 0.0300(3) Uani 1 1 d . . .
H8 H 0.1241(18) -0.1033(14) 0.3314(11) 0.039(4) Uiso 1 1 d . . .
C9 C 0.06862(16) -0.27924(13) 0.33158(10) 0.0357(3) Uani 1 1 d . . .
H9 H 0.1675(19) -0.2992(15) 0.3591(12) 0.044(5) Uiso 1 1 d . . .
C10 C -0.04502(18) -0.36539(12) 0.30966(10) 0.0381(3) Uani 1 1 d . . .
H10 H -0.027(2) -0.4485(16) 0.3212(12) 0.051(5) Uiso 1 1 d . . .
C11 C -0.18642(18) -0.33582(13) 0.27321(11) 0.0404(4) Uani 1 1 d . . .
H11 H -0.266(2) -0.3953(17) 0.2593(13) 0.057(5) Uiso 1 1 d . . .
C12 C -0.21260(15) -0.22019(12) 0.25832(10) 0.0325(3) Uani 1 1 d . . .
H12 H -0.311(2) -0.2018(16) 0.2342(13) 0.053(5) Uiso 1 1 d . . .
H12A H 0.2097(18) 0.4199(14) 0.2398(11) 0.042(4) Uiso 1 1 d . . .
H12B H 0.2604(17) 0.4765(14) 0.3439(10) 0.034(4) Uiso 1 1 d . . .
C13 C 0.26208(14) 0.40266(11) 0.30368(10) 0.0289(3) Uani 1 1 d . . .
C14 C 0.41854(13) 0.37837(10) 0.30496(8) 0.0245(3) Uani 1 1 d . . .
C15 C 0.46735(17) 0.38347(12) 0.22697(10) 0.0341(3) Uani 1 1 d . . .
H15 H 0.3944(19) 0.4005(15) 0.1716(12) 0.042(4) Uiso 1 1 d . . .
C16 C 0.61162(19) 0.36604(13) 0.22721(12) 0.0437(4) Uani 1 1 d . . .
H16 H 0.639(2) 0.3689(17) 0.1708(14) 0.059(6) Uiso 1 1 d . . .
C17 C 0.71004(17) 0.34117(12) 0.30561(12) 0.0421(4) Uani 1 1 d . . .
H17 H 0.809(2) 0.3288(18) 0.3003(14) 0.068(6) Uiso 1 1 d . . .
C18 C 0.66295(15) 0.33485(12) 0.38371(11) 0.0366(3) Uani 1 1 d . . .
H18 H 0.731(2) 0.3167(16) 0.4387(13) 0.055(5) Uiso 1 1 d . . .
C19 C 0.51864(14) 0.35349(11) 0.38354(9) 0.0291(3) Uani 1 1 d . . .
H19 H 0.4889(17) 0.3518(14) 0.4413(11) 0.035(4) Uiso 1 1 d . . .
C20 C 0.00301(15) 0.16119(11) -0.05880(9) 0.0282(3) Uani 1 1 d . . .
H20A H -0.0560(17) 0.2292(14) -0.0669(10) 0.032(4) Uiso 1 1 d . . .
H20B H -0.0636(19) 0.0914(16) -0.0830(12) 0.047(5) Uiso 1 1 d . . .
H20C H 0.0746(18) 0.1670(14) -0.0953(11) 0.040(4) Uiso 1 1 d . . .
C21 C 0.08238(13) 0.15125(10) 0.03860(8) 0.0217(2) Uani 1 1 d . . .
C22 C 0.22986(13) 0.12369(10) 0.05354(8) 0.0244(3) Uani 1 1 d . . .
H22 H 0.2687(17) 0.1196(13) -0.0018(11) 0.034(4) Uiso 1 1 d . . .
C23 C 0.32876(13) 0.09511(10) 0.13283(8) 0.0238(3) Uani 1 1 d . . .
C24 C 0.48018(15) 0.06924(13) 0.12334(11) 0.0337(3) Uani 1 1 d . . .
H24A H 0.553(2) 0.1280(18) 0.1581(13) 0.059(6) Uiso 1 1 d . . .
H24B H 0.489(2) 0.0709(16) 0.0584(13) 0.055(5) Uiso 1 1 d . . .
H24C H 0.507(2) -0.0088(16) 0.1426(12) 0.049(5) Uiso 1 1 d . . .
C25 C 0.40875(14) 0.06522(11) 0.29075(9) 0.0281(3) Uani 1 1 d . . .
H25A H 0.5046(18) 0.1061(14) 0.2931(11) 0.035(4) Uiso 1 1 d . . .
H25B H 0.3825(17) 0.1000(14) 0.3444(11) 0.036(4) Uiso 1 1 d . . .
C26 C 0.42894(13) -0.06345(10) 0.30599(8) 0.0237(3) Uani 1 1 d . . .
C27 C 0.51574(14) -0.08946(11) 0.38903(9) 0.0274(3) Uani 1 1 d . . .
H27 H 0.5549(17) -0.0263(14) 0.4355(11) 0.033(4) Uiso 1 1 d . . .
C28 C 0.54368(15) -0.20421(12) 0.40684(10) 0.0337(3) Uani 1 1 d . . .
H28 H 0.6063(19) -0.2172(15) 0.4627(12) 0.045(5) Uiso 1 1 d . . .
C29 C 0.48290(15) -0.29590(12) 0.34184(10) 0.0348(3) Uani 1 1 d . . .
H29 H 0.4984(17) -0.3775(15) 0.3520(11) 0.039(4) Uiso 1 1 d . . .
C30 C 0.39460(15) -0.27154(11) 0.25980(10) 0.0319(3) Uani 1 1 d . . .
H30 H 0.3488(18) -0.3339(15) 0.2138(12) 0.042(4) Uiso 1 1 d . . .
C31 C 0.36826(14) -0.15580(11) 0.24149(9) 0.0280(3) Uani 1 1 d . . .
H31 H 0.3055(17) -0.1394(14) 0.1802(11) 0.036(4) Uiso 1 1 d . . .
C32 C -0.14382(13) 0.18414(11) 0.07750(9) 0.0262(3) Uani 1 1 d . . .
H32A H -0.1847(16) 0.1699(13) 0.1314(11) 0.032(4) Uiso 1 1 d . . .
H32B H -0.1995(16) 0.1254(13) 0.0273(10) 0.031(4) Uiso 1 1 d . . .
C33 C -0.18154(13) 0.30679(11) 0.05281(8) 0.0247(3) Uani 1 1 d . . .
C34 C -0.09008(16) 0.40511(12) 0.09253(11) 0.0361(3) Uani 1 1 d . . .
H34 H 0.0048(19) 0.3961(15) 0.1342(12) 0.046(5) Uiso 1 1 d . . .
C35 C -0.1298(2) 0.51744(13) 0.07224(12) 0.0439(4) Uani 1 1 d . . .
H35 H -0.060(2) 0.5858(17) 0.0999(13) 0.057(5) Uiso 1 1 d . . .
C36 C -0.2614(2) 0.53184(14) 0.01198(11) 0.0450(4) Uani 1 1 d . . .
H36 H -0.284(2) 0.6156(17) -0.0034(13) 0.061(6) Uiso 1 1 d . . .
C37 C -0.35311(18) 0.43458(14) -0.02799(11) 0.0430(4) Uani 1 1 d . . .
H37 H -0.447(2) 0.4460(18) -0.0701(14) 0.063(6) Uiso 1 1 d . . .
C38 C -0.31409(15) 0.32257(13) -0.00774(9) 0.0335(3) Uani 1 1 d . . .
H38 H -0.383(2) 0.2530(16) -0.0373(12) 0.052(5) Uiso 1 1 d . . .

loop_
_atom_site_aniso_label
_atom_site_aniso_U_11
_atom_site_aniso_U_22
_atom_site_aniso_U_33
_atom_site_aniso_U_23
_atom_site_aniso_U_13
_atom_site_aniso_U_12
Mg1 0.0234(2) 0.0178(2) 0.0207(2) 0.00269(15) 0.00502(15) 0.00381(15)
N1 0.0215(5) 0.0189(5) 0.0233(5) 0.0041(4) 0.0039(4) 0.0045(4)
N2 0.0241(5) 0.0185(5) 0.0255(5) 0.0012(4) 0.0022(4) 0.0056(4)
C1 0.0389(8) 0.0276(7) 0.0333(8) -0.0073(6) 0.0045(6) 0.0021(6)
C2 0.0244(6) 0.0210(6) 0.0255(6) -0.0017(5) 0.0007(4) 0.0055(4)
C3 0.0279(6) 0.0278(6) 0.0205(6) 0.0004(5) 0.0058(4) 0.0047(5)
N3 0.0244(5) 0.0182(5) 0.0263(5) 0.0023(4) 0.0052(4) 0.0006(4)
C4 0.0227(6) 0.0235(6) 0.0240(6) 0.0058(5) 0.0047(4) 0.0049(4)
N4 0.0245(5) 0.0187(5) 0.0235(5) 0.0020(4) 0.0044(4) 0.0008(4)
C5 0.0316(7) 0.0324(7) 0.0316(7) 0.0061(5) 0.0129(5) 0.0035(5)
C6 0.0263(6) 0.0224(6) 0.0260(7) 0.0038(5) 0.0011(5) -0.0007(5)
C7 0.0289(6) 0.0223(6) 0.0212(6) 0.0023(4) 0.0088(4) 0.0015(5)
C8 0.0300(7) 0.0293(7) 0.0319(7) 0.0073(5) 0.0086(5) 0.0029(5)
C9 0.0381(8) 0.0358(8) 0.0378(8) 0.0106(6) 0.0138(6) 0.0139(6)
C10 0.0545(9) 0.0239(7) 0.0413(8) 0.0063(6) 0.0192(7) 0.0113(6)
C11 0.0449(8) 0.0240(7) 0.0520(9) 0.0011(6) 0.0133(7) -0.0023(6)
C12 0.0312(7) 0.0249(7) 0.0401(8) 0.0022(5) 0.0076(5) -0.0002(5)
C13 0.0287(6) 0.0189(6) 0.0376(7) 0.0078(5) 0.0047(5) 0.0001(5)
C14 0.0285(6) 0.0141(5) 0.0294(6) 0.0012(4) 0.0056(5) -0.0024(4)
C15 0.0471(8) 0.0261(6) 0.0300(7) 0.0033(5) 0.0117(6) 0.0004(6)
C16 0.0559(10) 0.0307(7) 0.0541(10) 0.0018(7) 0.0332(8) 0.0012(7)
C17 0.0349(7) 0.0231(7) 0.0706(11) -0.0044(7) 0.0208(7) -0.0001(6)
C18 0.0311(7) 0.0232(6) 0.0490(9) -0.0035(6) -0.0004(6) 0.0021(5)
C19 0.0323(7) 0.0224(6) 0.0301(7) 0.0002(5) 0.0039(5) 0.0022(5)
C20 0.0374(7) 0.0238(6) 0.0222(6) 0.0026(5) 0.0046(5) 0.0056(5)
C21 0.0282(6) 0.0141(5) 0.0222(6) 0.0023(4) 0.0048(4) 0.0026(4)
C22 0.0291(6) 0.0197(6) 0.0262(6) 0.0011(5) 0.0102(5) 0.0037(5)
C23 0.0232(6) 0.0159(5) 0.0323(7) -0.0017(4) 0.0075(5) 0.0027(4)
C24 0.0265(7) 0.0313(7) 0.0443(8) -0.0008(6) 0.0107(6) 0.0063(5)
C25 0.0285(6) 0.0217(6) 0.0289(7) -0.0016(5) -0.0027(5) 0.0067(5)
C26 0.0210(5) 0.0228(6) 0.0271(6) 0.0015(5) 0.0054(4) 0.0043(4)
C27 0.0274(6) 0.0286(6) 0.0258(6) 0.0036(5) 0.0055(5) 0.0009(5)
C28 0.0346(7) 0.0346(7) 0.0313(7) 0.0138(6) 0.0040(5) 0.0038(5)
C29 0.0356(7) 0.0230(6) 0.0467(9) 0.0109(6) 0.0098(6) 0.0036(5)
C30 0.0331(7) 0.0224(6) 0.0391(8) -0.0001(5) 0.0082(6) 0.0007(5)
C31 0.0264(6) 0.0256(6) 0.0298(7) 0.0011(5) 0.0025(5) 0.0044(5)
C32 0.0233(6) 0.0241(6) 0.0312(7) 0.0085(5) 0.0044(5) 0.0045(5)
C33 0.0278(6) 0.0257(6) 0.0228(6) 0.0057(5) 0.0078(5) 0.0089(5)
C34 0.0369(7) 0.0276(7) 0.0416(8) 0.0070(6) 0.0036(6) 0.0062(6)
C35 0.0574(10) 0.0257(7) 0.0478(9) 0.0056(6) 0.0101(7) 0.0073(7)
C36 0.0670(11) 0.0318(8) 0.0415(9) 0.0120(6) 0.0164(7) 0.0255(7)
C37 0.0485(9) 0.0452(9) 0.0360(8) 0.0117(7) 0.0049(6) 0.0263(7)
C38 0.0343(7) 0.0357(7) 0.0302(7) 0.0054(6) 0.0046(5) 0.0121(6)

loop_
_atom_type_symbol
_atom_type_description
_atom_type_scat_dispersion_real
_atom_type_scat_dispersion_imag
_atom_type_scat_source
C C 0.0181 0.0091 'International Tables Vol C Tables 4.2.6.8 and 6.1.1.4'
H H 0.0000 0.0000 'International Tables Vol C Tables 4.2.6.8 and 6.1.1.4'
N N 0.0311 0.0180 'International Tables Vol C Tables 4.2.6.8 and 6.1.1.4'
Mg Mg 0.1719 0.1771 'International Tables Vol C Tables 4.2.6.8 and 6.1.1.4'

loop_
_geom_angle_atom_site_label_1
_geom_angle_atom_site_label_2
_geom_angle_atom_site_label_3
_geom_angle_site_symmetry_1
_geom_angle_site_symmetry_2
_geom_angle_site_symmetry_3
_geom_angle
_geom_angle_publ_flag
N4 MG1 N2 . . . 127.24(4) y
N4 MG1 N1 . . . 110.52(4) y
N2 MG1 N1 . . . 93.85(4) y
N4 MG1 N3 . . . 94.01(4) y
N2 MG1 N3 . . . 109.67(4) y
N1 MG1 N3 . . . 124.74(4) y
C21 N1 C32 . . . 117.85(10) y
C21 N1 MG1 . . . 122.99(8) y
C32 N1 MG1 . . . 119.15(8) y
C23 N2 C25 . . . 119.15(10) y
C23 N2 MG1 . . . 122.59(8) y
C25 N2 MG1 . . . 116.12(8) y
C2 C1 H1A . . . 110.3(12) ?
C2 C1 H1B . . . 115.8(10) ?
H1A C1 H1B . . . 103.4(15) ?
C2 C1 H1C . . . 113.2(12) ?
H1A C1 H1C . . . 106.4(16) ?
H1B C1 H1C . . . 107.1(15) ?
N3 C2 C3 . . . 123.81(11) y
N3 C2 C1 . . . 121.86(12) y
C3 C2 C1 . . . 114.31(11) y
C4 C3 C2 . . . 130.11(11) y
C4 C3 H3 . . . 114.6(9) ?
C2 C3 H3 . . . 114.9(9) ?
C2 N3 C13 . . . 119.60(10) y
C2 N3 MG1 . . . 122.83(8) y
C13 N3 MG1 . . . 117.57(8) y
N4 C4 C3 . . . 124.11(11) y
N4 C4 C5 . . . 120.16(11) y
C3 C4 C5 . . . 115.66(11) y
C4 N4 C6 . . . 117.87(10) y
C4 N4 MG1 . . . 123.17(8) y
C6 N4 MG1 . . . 118.85(8) y
C4 C5 H5A . . . 108.7(10) ?
C4 C5 H5B . . . 109.8(10) ?
H5A C5 H5B . . . 110.6(14) ?
C4 C5 H5C . . . 112.9(9) ?
H5A C5 H5C . . . 105.2(13) ?
H5B C5 H5C . . . 109.5(13) ?
N4 C6 C7 . . . 116.74(10) y
N4 C6 H6A . . . 108.2(9) ?
C7 C6 H6A . . . 105.3(9) ?
N4 C6 H6B . . . 112.9(9) ?
C7 C6 H6B . . . 108.8(9) ?
H6A C6 H6B . . . 103.8(12) ?
C8 C7 C12 . . . 118.57(12) y
C8 C7 C6 . . . 122.86(11) y
C12 C7 C6 . . . 118.49(11) y
C7 C8 C9 . . . 120.37(12) y
C7 C8 H8 . . . 120.5(10) ?
C9 C8 H8 . . . 119.1(10) ?
C10 C9 C8 . . . 120.36(13) y
C10 C9 H9 . . . 119.9(10) ?
C8 C9 H9 . . . 119.7(10) ?
C9 C10 C11 . . . 119.69(13) y
C9 C10 H10 . . . 120.4(11) ?
C11 C10 H10 . . . 119.9(11) ?
C12 C11 C10 . . . 119.97(13) y
C12 C11 H11 . . . 120.2(12) ?
C10 C11 H11 . . . 119.8(12) ?
C11 C12 C7 . . . 121.04(13) y
C11 C12 H12 . . . 118.4(11) ?
C7 C12 H12 . . . 120.6(11) ?
N3 C13 C14 . . . 114.14(10) y
N3 C13 H12A . . . 107.3(9) ?
C14 C13 H12A . . . 108.4(9) ?
N3 C13 H12B . . . 110.3(9) ?
C14 C13 H12B . . . 110.3(9) ?
H12A C13 H12B . . . 106.0(12) ?
C15 C14 C19 . . . 117.88(12) y
C15 C14 C13 . . . 120.18(12) y
C19 C14 C13 . . . 121.91(12) y
C16 C15 C14 . . . 121.28(14) y
C16 C15 H15 . . . 122.0(10) ?
C14 C15 H15 . . . 116.8(10) ?
C17 C16 C15 . . . 120.33(14) y
C17 C16 H16 . . . 122.0(12) ?
C15 C16 H16 . . . 117.7(12) ?
C18 C17 C16 . . . 119.13(14) y
C18 C17 H17 . . . 125.3(13) ?
C16 C17 H17 . . . 115.6(13) ?
C17 C18 C19 . . . 120.45(14) y
C17 C18 H18 . . . 119.3(11) ?
C19 C18 H18 . . . 120.2(11) ?
C18 C19 C14 . . . 120.91(13) y
C18 C19 H19 . . . 118.7(9) ?
C14 C19 H19 . . . 120.3(9) ?
C21 C20 H20A . . . 113.0(9) ?
C21 C20 H20B . . . 110.8(10) ?
H20A C20 H20B . . . 106.9(13) ?
C21 C20 H20C . . . 109.4(10) ?
H20A C20 H20C . . . 108.8(13) ?
H20B C20 H20C . . . 107.6(13) ?
N1 C21 C22 . . . 123.78(11) y
N1 C21 C20 . . . 120.66(11) y
C22 C21 C20 . . . 115.54(11) y
C23 C22 C21 . . . 130.19(11) y
C23 C22 H22 . . . 114.9(9) ?
C21 C22 H22 . . . 114.9(9) ?
N2 C23 C22 . . . 123.71(11) y
N2 C23 C24 . . . 120.75(11) y
C22 C23 C24 . . . 115.54(11) y
C23 C24 H24A . . . 110.7(12) ?
C23 C24 H24B . . . 112.8(11) ?
H24A C24 H24B . . . 105.3(15) ?
C23 C24 H24C . . . 112.2(10) ?
H24A C24 H24C . . . 108.9(15) ?
H24B C24 H24C . . . 106.6(14) ?
N2 C25 C26 . . . 117.07(10) y
N2 C25 H25A . . . 112.1(9) ?
C26 C25 H25A . . . 109.3(9) ?
N2 C25 H25B . . . 107.4(9) ?
C26 C25 H25B . . . 106.1(9) ?
H25A C25 H25B . . . 103.9(13) ?
C31 C26 C27 . . . 118.43(11) y
C31 C26 C25 . . . 123.78(11) y
C27 C26 C25 . . . 117.77(11) y
C28 C27 C26 . . . 121.20(12) y
C28 C27 H27 . . . 119.5(9) ?
C26 C27 H27 . . . 119.3(9) ?
C27 C28 C29 . . . 119.94(13) y
C27 C28 H28 . . . 118.2(11) ?
C29 C28 H28 . . . 121.8(11) ?
C30 C29 C28 . . . 119.46(12) y
C30 C29 H29 . . . 118.0(10) ?
C28 C29 H29 . . . 122.5(10) ?
C29 C30 C31 . . . 120.53(13) y
C29 C30 H30 . . . 121.2(10) ?
C31 C30 H30 . . . 118.2(10) ?
C26 C31 C30 . . . 120.42(12) y
C26 C31 H31 . . . 120.1(9) ?
C30 C31 H31 . . . 119.5(9) ?
N1 C32 C33 . . . 115.98(10) y
N1 C32 H32A . . . 107.3(9) ?
C33 C32 H32A . . . 105.9(9) ?
N1 C32 H32B . . . 111.9(9) ?
C33 C32 H32B . . . 109.0(9) ?
H32A C32 H32B . . . 106.0(12) ?
C34 C33 C38 . . . 118.56(12) y
C34 C33 C32 . . . 121.56(11) y
C38 C33 C32 . . . 119.80(12) y
C33 C34 C35 . . . 120.77(14) y
C33 C34 H34 . . . 120.0(10) ?
C35 C34 H34 . . . 119.2(10) ?
C36 C35 C34 . . . 120.08(15) y
C36 C35 H35 . . . 121.0(11) ?
C34 C35 H35 . . . 118.9(11) ?
C37 C36 C35 . . . 119.61(13) y
C37 C36 H36 . . . 122.6(11) ?
C35 C36 H36 . . . 117.7(11) ?
C36 C37 C38 . . . 120.46(14) y
C36 C37 H37 . . . 118.8(12) ?
C38 C37 H37 . . . 120.7(12) ?
C37 C38 C33 . . . 120.52(14) y
C37 C38 H38 . . . 119.1(11) ?
C33 C38 H38 . . . 120.4(11) ?

loop_
_geom_bond_atom_site_label_1
_geom_bond_atom_site_label_2
_geom_bond_site_symmetry_1
_geom_bond_site_symmetry_2
_geom_bond_distance
_geom_bond_publ_flag
Mg1 N4 . . 2.0322(11) y
Mg1 N2 . . 2.0350(11) y
Mg1 N1 . . 2.0393(11) y
Mg1 N3 . . 2.0547(11) y
N1 C21 . . 1.3303(15) y
N1 C32 . . 1.4734(15) y
N2 C23 . . 1.3287(16) y
N2 C25 . . 1.4657(15) y
C1 C2 . . 1.5225(17) y
C1 H1a . . 0.97(2) ?
C1 H1b . . 0.970(18) ?
C1 H1c . . 0.96(2) ?
C2 N3 . . 1.3274(16) y
C2 C3 . . 1.4121(17) y
C3 C4 . . 1.4101(17) y
C3 H3 . . 0.944(15) ?
N3 C13 . . 1.4773(15) y
C4 N4 . . 1.3291(16) y
C4 C5 . . 1.5151(16) y
N4 C6 . . 1.4711(15) y
C5 H5a . . 0.991(18) ?
C5 H5b . . 0.962(17) ?
C5 H5c . . 0.983(16) ?
C6 C7 . . 1.5182(16) y
C6 H6a . . 1.001(16) ?
C6 H6b . . 0.962(16) ?
C7 C8 . . 1.3873(18) y
C7 C12 . . 1.3932(17) y
C8 C9 . . 1.3994(19) y
C8 H8 . . 0.971(16) ?
C9 C10 . . 1.377(2) y
C9 H9 . . 0.974(18) ?
C10 C11 . . 1.387(2) y
C10 H10 . . 0.997(19) ?
C11 C12 . . 1.3857(19) y
C11 H11 . . 0.958(19) ?
C12 H12 . . 0.954(19) ?
C13 C14 . . 1.5169(17) y
C13 H12a . . 1.022(17) ?
C13 H12b . . 1.016(16) ?
C14 C15 . . 1.3905(18) y
C14 C19 . . 1.3952(18) y
C15 C16 . . 1.389(2) y
C15 H15 . . 0.992(17) ?
C16 C17 . . 1.386(2) y
C16 H16 . . 0.96(2) ?
C17 C18 . . 1.385(2) y
C17 H17 . . 0.98(2) ?
C18 C19 . . 1.3928(19) y
C18 H18 . . 0.972(19) ?
C19 H19 . . 0.996(16) ?
C20 C21 . . 1.5140(17) y
C20 H20a . . 0.981(16) ?
C20 H20b . . 0.980(18) ?
C20 H20c . . 0.983(17) ?
C21 C22 . . 1.4140(17) y
C22 C23 . . 1.4110(17) y
C22 H22 . . 1.007(16) ?
C23 C24 . . 1.5187(16) y
C24 H24a . . 0.96(2) ?
C24 H24b . . 1.02(2) ?
C24 H24c . . 0.988(19) ?
C25 C26 . . 1.5239(17) y
C25 H25a . . 0.988(16) ?
C25 H25b . . 0.983(16) ?
C26 C31 . . 1.3920(17) y
C26 C27 . . 1.3968(17) y
C27 C28 . . 1.3880(19) y
C27 H27 . . 0.969(16) ?
C28 C29 . . 1.391(2) y
C28 H28 . . 0.941(18) ?
C29 C30 . . 1.385(2) y
C29 H29 . . 0.971(17) ?
C30 C31 . . 1.3979(18) y
C30 H30 . . 0.970(17) ?
C31 H31 . . 1.017(16) ?
C32 C33 . . 1.5196(16) y
C32 H32a . . 1.016(15) ?
C32 H32b . . 1.006(15) ?
C33 C34 . . 1.3868(19) y
C33 C38 . . 1.3931(18) y
C34 C35 . . 1.3952(19) y
C34 H34 . . 0.980(18) ?
C35 C36 . . 1.381(2) y
C35 H35 . . 0.992(19) ?
C36 C37 . . 1.380(2) y
C36 H36 . . 1.03(2) ?
C37 C38 . . 1.390(2) y
C37 H37 . . 0.98(2) ?
C38 H38 . . 1.006(19) ?

loop_
_geom_torsion_atom_site_label_1
_geom_torsion_atom_site_label_2
_geom_torsion_atom_site_label_3
_geom_torsion_atom_site_label_4
_geom_torsion_site_symmetry_1
_geom_torsion_site_symmetry_2
_geom_torsion_site_symmetry_3
_geom_torsion_site_symmetry_4
_geom_torsion
_geom_torsion_publ_flag
N4 MG1 N1 C21 . . . . -145.59(9) y
N2 MG1 N1 C21 . . . . -13.31(9) y
N3 MG1 N1 C21 . . . . 103.90(9) y
N4 MG1 N1 C32 . . . . 33.65(9) y
N2 MG1 N1 C32 . . . . 165.93(8) y
N3 MG1 N1 C32 . . . . -76.86(9) y
N4 MG1 N2 C23 . . . . 137.79(9) y
N1 MG1 N2 C23 . . . . 18.29(10) y
N3 MG1 N2 C23 . . . . -110.81(9) y
N4 MG1 N2 C25 . . . . -59.03(10) y
N1 MG1 N2 C25 . . . . -178.54(8) y
N3 MG1 N2 C25 . . . . 52.37(9) y
N3 C2 C3 C4 . . . . -9.5(2) y
C1 C2 C3 C4 . . . . 168.81(12) y
C3 C2 N3 C13 . . . . 175.97(11) y
C1 C2 N3 C13 . . . . -2.18(17) y
C3 C2 N3 MG1 . . . . -4.55(16) y
C1 C2 N3 MG1 . . . . 177.30(9) y
N4 MG1 N3 C2 . . . . 11.99(10) y
N2 MG1 N3 C2 . . . . -120.02(9) y
N1 MG1 N3 C2 . . . . 130.43(9) y
N4 MG1 N3 C13 . . . . -168.52(8) y
N2 MG1 N3 C13 . . . . 59.47(9) y
N1 MG1 N3 C13 . . . . -50.08(10) y
C2 C3 C4 N4 . . . . 10.5(2) y
C2 C3 C4 C5 . . . . -166.25(12) y
C3 C4 N4 C6 . . . . -173.30(11) y
C5 C4 N4 C6 . . . . 3.31(16) y
C3 C4 N4 MG1 . . . . 2.90(16) y
C5 C4 N4 MG1 . . . . 179.51(9) y
N2 MG1 N4 C4 . . . . 107.33(10) y
N1 MG1 N4 C4 . . . . -140.68(9) y
N3 MG1 N4 C4 . . . . -11.17(10) y
N2 MG1 N4 C6 . . . . -76.51(10) y
N1 MG1 N4 C6 . . . . 35.49(9) y
N3 MG1 N4 C6 . . . . 164.99(8) y
C4 N4 C6 C7 . . . . -81.58(14) y
MG1 N4 C6 C7 . . . . 102.05(11) y
N4 C6 C7 C8 . . . . -22.41(18) y
N4 C6 C7 C12 . . . . 160.85(12) y
C12 C7 C8 C9 . . . . 0.3(2) y
C6 C7 C8 C9 . . . . -176.42(12) y
C7 C8 C9 C10 . . . . 0.5(2) y
C8 C9 C10 C11 . . . . -0.9(2) y
C9 C10 C11 C12 . . . . 0.5(2) y
C10 C11 C12 C7 . . . . 0.3(2) y
C8 C7 C12 C11 . . . . -0.7(2) y
C6 C7 C12 C11 . . . . 176.16(13) y
C2 N3 C13 C14 . . . . 107.52(13) y
MG1 N3 C13 C14 . . . . -71.99(12) y
N3 C13 C14 C15 . . . . 120.25(13) y
N3 C13 C14 C19 . . . . -61.44(16) y
C19 C14 C15 C16 . . . . -0.89(19) y
C13 C14 C15 C16 . . . . 177.49(12) y
C14 C15 C16 C17 . . . . 1.0(2) y
C15 C16 C17 C18 . . . . -0.5(2) y
C16 C17 C18 C19 . . . . -0.1(2) y
C17 C18 C19 C14 . . . . 0.26(19) y
C15 C14 C19 C18 . . . . 0.25(18) y
C13 C14 C19 C18 . . . . -178.10(11) y
C32 N1 C21 C22 . . . . -175.05(10) y
MG1 N1 C21 C22 . . . . 4.21(16) y
C32 N1 C21 C20 . . . . 3.23(15) y
MG1 N1 C21 C20 . . . . -177.51(8) y
N1 C21 C22 C23 . . . . 6.5(2) y
C20 C21 C22 C23 . . . . -171.89(12) y
C25 N2 C23 C22 . . . . -177.16(11) y
MG1 N2 C23 C22 . . . . -14.47(16) y
C25 N2 C23 C24 . . . . 2.76(16) y
MG1 N2 C23 C24 . . . . 165.44(9) y
C21 C22 C23 N2 . . . . -0.6(2) y
C21 C22 C23 C24 . . . . 179.46(12) y
C23 N2 C25 C26 . . . . -86.72(14) y
MG1 N2 C25 C26 . . . . 109.49(11) y
N2 C25 C26 C31 . . . . 13.14(18) y
N2 C25 C26 C27 . . . . -168.12(11) y
C31 C26 C27 C28 . . . . 1.17(19) y
C25 C26 C27 C28 . . . . -177.64(12) y
C26 C27 C28 C29 . . . . -1.0(2) y
C27 C28 C29 C30 . . . . -0.1(2) y
C28 C29 C30 C31 . . . . 1.0(2) y
C27 C26 C31 C30 . . . . -0.24(19) y
C25 C26 C31 C30 . . . . 178.49(12) y
C29 C30 C31 C26 . . . . -0.9(2) y
C21 N1 C32 C33 . . . . -77.61(14) y
MG1 N1 C32 C33 . . . . 103.10(11) y
N1 C32 C33 C34 . . . . -31.28(18) y
N1 C32 C33 C38 . . . . 151.94(12) y
C38 C33 C34 C35 . . . . -0.1(2) y
C32 C33 C34 C35 . . . . -176.92(13) y
C33 C34 C35 C36 . . . . 0.0(2) y
C34 C35 C36 C37 . . . . -0.1(3) y
C35 C36 C37 C38 . . . . 0.2(3) y
C36 C37 C38 C33 . . . . -0.3(2) y
C34 C33 C38 C37 . . . . 0.3(2) y
C32 C33 C38 C37 . . . . 177.15(13) y
